data_9005067
loop_
_publ_author_name
'Piret, P.'
'Piret-Meunier J'

_publ_section_title
;
 Composition chimique et structure cristalline
 de la phosphuranylite Ca(UO2)[(UO2)3(OH)2(PO4)2]2.12H2O
;
_journal_name_full 'European Journal of Mineralogy'
_journal_page_first 69
_journal_page_last 77
_journal_paper_doi 10.1127/ejm/3/1/0069
_journal_volume 3
_journal_year 1991
_chemical_formula_sum 'Ca H26.34 O46 P4 U7'
_chemical_name_mineral Phosphuranylite
_space_group_IT_number 63
_symmetry_space_group_name_Hall '-B 2b 2'
_symmetry_space_group_name_H-M 'B m m b'
_cell_angle_alpha 90
_cell_angle_beta 90
_cell_angle_gamma 90
_cell_formula_units_Z 4
_cell_length_a 15.835
_cell_length_b 17.324
_cell_length_c 13.724
_cell_volume 3764.844
_database_code_amcsd 0006412
_exptl_crystal_density_diffrn 4.574
_cod_original_formula_sum 'U7 P4 O46 Ca H26.34'
_cod_database_code 9005067

loop_
_space_group_symop_operation_xyz
x,y,z
1/2+x,y,1/2+z
x,1/2+y,-z
1/2+x,1/2+y,1/2-z
-x,1/2-y,z
1/2-x,1/2-y,1/2+z
-x,y,z
1/2-x,y,1/2+z
x,-y,-z
1/2+x,-y,1/2-z
x,1/2-y,z
1/2+x,1/2-y,1/2+z
-x,1/2+y,-z
1/2-x,1/2+y,1/2-z
-x,-y,-z
1/2-x,-y,1/2-z

loop_
_atom_site_aniso_label
_atom_site_aniso_U_11
_atom_site_aniso_U_22
_atom_site_aniso_U_33
_atom_site_aniso_U_12
_atom_site_aniso_U_13
_atom_site_aniso_U_23
U1 0.01540 0.00960 0.00880 0.00000 0.00230 0.00000
U2 0.01530 0.00670 0.00720 0.00140 -0.00300 0.00040
U17 0.01650 0.01370 0.02210 0.00000 0.00000 0.00200

loop_
_atom_site_label
_atom_site_fract_x
_atom_site_fract_y
_atom_site_fract_z
_atom_site_occupancy
_atom_site_U_iso_or_equiv
_atom_site_type_symbol
_atom_site_attached_hydrogens
U1 0.20950 0.25000 0.11580 1.00000 0.01100 U 0
U2 0.24390 0.13990 0.37260 1.00000 0.01000 U 0
P3 0.18760 0.06090 0.12290 1.00000 0.00300 P 0
O4 0.32500 0.25000 0.13700 1.00000 0.03100 O 0
O5 0.09500 0.25000 0.10300 1.00000 0.01300 O 0
O6 0.34900 0.14300 0.32000 1.00000 0.03600 O 0
O7 0.13900 0.13000 0.41500 1.00000 0.02900 O 0
O8 0.20900 0.11700 0.03500 1.00000 0.02300 O 0
O9 0.19800 0.11300 0.21500 1.00000 0.02600 O 0
O10 0.24600 0.00500 0.37400 1.00000 0.02000 O 0
O11 0.09800 0.02800 0.11000 1.00000 0.03600 O 0
O-H12 0.19800 0.25000 0.29400 1.00000 0.04100 O 1
O-H13 0.26700 0.25000 0.45300 1.00000 ? O 1
Wat14 0.50000 0.25000 0.22700 1.00000 0.04400 O 2
Wat15 0.50000 0.25000 0.42000 1.00000 0.04900 O 2
Wat16 0.50000 0.25000 0.80000 1.00000 0.14400 O 2
U17 0.50000 0.00000 0.50000 1.00000 0.01800 U 0
Ca18 0.50000 0.08200 -0.03100 0.50000 0.02100 Ca 0
O19 0.50000 0.09500 0.45700 1.00000 0.02300 O 0
Wat20 0.50000 0.07800 -0.21500 0.50000 0.03000 O 2
Wat21 0.50000 -0.07200 0.22000 0.50000 0.03000 O 2
Wat22 0.41100 0.02900 0.09800 0.50000 0.03000 O 2
Wat23 0.41200 -0.04000 -0.07300 0.50000 0.03000 O 2
Wat24 0.50000 0.21400 -0.00100 0.50000 0.05500 O 2
Wat25 0.50000 -0.08400 -0.23200 0.50000 0.03000 O 2
Wat26 0.50000 0.08000 0.25500 0.50000 0.03000 O 2

loop_
_cod_changelog_entry_id
_cod_changelog_entry_author
_cod_changelog_entry_date
_cod_changelog_entry_text
1
;cod-tools version 3.8.0
Id: cif_guess_AMCSD_atom_types 9581 2023-05-17 12:35:41Z saulius
;
2023-05-18T11:38:34+03:00
;Derived atom types and hydrogen counts
from atom names that follow the AMCSD naming convention
(Wat == water, O-H == hydroxyl).
;

loop_
_cod_related_entry_id
_cod_related_entry_database
_cod_related_entry_code
1 AMCSD 0006412
